data_8105644
loop_
_publ_author_name
'Alotaibi, Mohammad Hayal'
'Mohamed, Hanan A.'
'Abdel-Wahab, Bakr F.'
'Hegazy, Amany S.'
'Kariuki, Benson M.'
'El-Hiti, Gamal A.'

_publ_section_title
;
 Crystal structure of
 N&#x2032;-(1-(2-hydroxyphenyl)ethylidene)-5-methyl-1-phenyl-1H-1,2,3-triazole-4-carbohydrazide,
 C18H17N5O2
;
_journal_issue 2
_journal_name_full 'Zeitschrift f\"ur Kristallographie - New Crystal Structures'
_journal_page_first 355
_journal_page_last 357
_journal_paper_doi 10.1515/ncrs-2018-0417
_journal_volume 234
_journal_year 2019
_chemical_formula_moiety 'C18 H17 N5 O2'
_chemical_formula_sum 'C18 H17 N5 O2'
_chemical_formula_weight 335.36
_space_group_crystal_system monoclinic
_space_group_IT_number 14
_space_group_name_Hall '-P 2yn'
_space_group_name_H-M_alt 'P 1 21/n 1'
_atom_sites_solution_hydrogens geom
_cell_angle_alpha 90
_cell_angle_beta 106.507(4)
_cell_angle_gamma 90
_cell_formula_units_Z 8
_cell_length_a 20.3702(7)
_cell_length_b 7.3482(2)
_cell_length_c 23.2504(10)
_cell_measurement_reflns_used 9129
_cell_measurement_temperature 296(2)
_cell_measurement_theta_max 26.5090
_cell_measurement_theta_min 3.4250
_cell_volume 3336.8(2)
_computing_cell_refinement 'CrysAlis PRO [9]'
_computing_data_collection 'CrysAlis PRO [9]'
_computing_data_reduction 'CrysAlis PRO [9]'
_computing_molecular_graphics 'ORTEP-3 for Windows and WinGX [12]'
_computing_publication_material 'ORTEP-3 for Windows and WinGX [12]'
_computing_structure_refinement 'SHELXL2018 [11]'
_computing_structure_solution 'SHELXS [10]'
_diffrn_ambient_temperature 296(2)
_diffrn_measured_fraction_theta_full 0.999
_diffrn_measured_fraction_theta_max 0.880
_diffrn_measurement_device_type 'SuperNova, Dual, Cu at zero, Atlas'
_diffrn_measurement_method '\w scans'
_diffrn_radiation_type MoK\a
_diffrn_radiation_wavelength 0.71073
_diffrn_reflns_av_R_equivalents 0.0325
_diffrn_reflns_av_unetI/netI 0.0339
_diffrn_reflns_Laue_measured_fraction_full 0.999
_diffrn_reflns_Laue_measured_fraction_max 0.880
_diffrn_reflns_limit_h_max 28
_diffrn_reflns_limit_h_min -27
_diffrn_reflns_limit_k_max 9
_diffrn_reflns_limit_k_min -10
_diffrn_reflns_limit_l_max 29
_diffrn_reflns_limit_l_min -20
_diffrn_reflns_number 32673
_diffrn_reflns_point_group_measured_fraction_full 0.999
_diffrn_reflns_point_group_measured_fraction_max 0.880
_diffrn_reflns_theta_full 25.242
_diffrn_reflns_theta_max 29.717
_diffrn_reflns_theta_min 2.919
_diffrn_standards_decay_% 0
_diffrn_standards_interval_count 0
_diffrn_standards_interval_time 0
_diffrn_standards_number 0
_exptl_absorpt_coefficient_mu 0.091
_exptl_absorpt_correction_T_max 1.000
_exptl_absorpt_correction_T_min 0.508
_exptl_absorpt_correction_type gaussian
_exptl_absorpt_process_details
;
CrysAlisPro 1.171.38.43f (Rigaku Oxford Diffraction, 2015)
Numerical absorption correction based on gaussian integration over
			a multifaceted crystal model
Empirical absorption correction using spherical harmonics,
 implemented in SCALE3 ABSPACK scaling algorithm.
;
_exptl_crystal_colour colourless
_exptl_crystal_density_diffrn 1.335
_exptl_crystal_description block
_exptl_crystal_F_000 1408
_exptl_crystal_size_max 0.366
_exptl_crystal_size_mid 0.196
_exptl_crystal_size_min 0.151
_refine_diff_density_max 0.183
_refine_diff_density_min -0.173
_refine_diff_density_rms 0.036
_refine_ls_extinction_coef 0.0032(4)
_refine_ls_extinction_expression Fc^*^=kFc[1+0.001xFc^2^\l^3^/sin(2\q)]^-1/4^
_refine_ls_extinction_method 'SHELXL-2018/1 (Sheldrick 2018)'
_refine_ls_goodness_of_fit_ref 1.052
_refine_ls_hydrogen_treatment constr
_refine_ls_matrix_type full
_refine_ls_number_parameters 458
_refine_ls_number_reflns 8345
_refine_ls_number_restraints 0
_refine_ls_restrained_S_all 1.052
_refine_ls_R_factor_all 0.0995
_refine_ls_R_factor_gt 0.0571
_refine_ls_shift/su_max 0.000
_refine_ls_shift/su_mean 0.000
_refine_ls_structure_factor_coef Fsqd
_refine_ls_weighting_details 'w=1/[\s^2^(Fo^2^)+(0.0508P)^2^+0.9820P] where P=(Fo^2^+2Fc^2^)/3'
_refine_ls_weighting_scheme calc
_refine_ls_wR_factor_gt 0.1277
_refine_ls_wR_factor_ref 0.1507
_reflns_Friedel_coverage 0.000
_reflns_Friedel_fraction_full .
_reflns_Friedel_fraction_max .
_reflns_number_gt 5134
_reflns_number_total 8345
_reflns_threshold_expression 'I > 2\s(I)'
_cod_data_source_file suppl_ncrs-2018-0417_suppl.cif
_cod_data_source_block bmk1802
_cod_original_sg_symbol_H-M 'P 21/n'
_cod_database_code 8105644
_shelx_space_group_comment
;
The symmetry employed for this shelxl refinement is uniquely defined
by the following loop, which should always be used as a source of
symmetry information in preference to the above space-group names.
They are only intended as comments.
;
_shelx_estimated_absorpt_t_min 0.967
_shelx_estimated_absorpt_t_max 0.986

loop_
_space_group_symop_operation_xyz
'x, y, z'
'-x+1/2, y+1/2, -z+1/2'
'-x, -y, -z'
'x-1/2, -y-1/2, z-1/2'

loop_
_atom_site_label
_atom_site_type_symbol
_atom_site_fract_x
_atom_site_fract_y
_atom_site_fract_z
_atom_site_U_iso_or_equiv
_atom_site_adp_type
_atom_site_occupancy
_atom_site_site_symmetry_order
_atom_site_calc_flag
_atom_site_refinement_flags_posn
_atom_site_refinement_flags_adp
_atom_site_refinement_flags_occupancy
_atom_site_disorder_assembly
_atom_site_disorder_group
C1 C 0.12057(9) 0.8874(2) 0.47514(9) 0.0489(4) Uani 1 1 d . . . . .
C2 C 0.08609(10) 0.8835(3) 0.41350(9) 0.0565(5) Uani 1 1 d . . . . .
C3 C 0.12032(12) 0.9311(3) 0.37181(10) 0.0689(6) Uani 1 1 d . . . . .
H3 H 0.097213 0.927515 0.331097 0.083 Uiso 1 1 calc R U . . .
C4 C 0.18760(12) 0.9833(3) 0.38990(11) 0.0691(6) Uani 1 1 d . . . . .
H4 H 0.210018 1.013592 0.361514 0.083 Uiso 1 1 calc R U . . .
C5 C 0.22207(10) 0.9909(3) 0.44999(11) 0.0644(6) Uani 1 1 d . . . . .
H5 H 0.267610 1.027692 0.462396 0.077 Uiso 1 1 calc R U . . .
C6 C 0.18894(10) 0.9440(3) 0.49135(10) 0.0582(5) Uani 1 1 d . . . . .
H6 H 0.212782 0.950030 0.531862 0.070 Uiso 1 1 calc R U . . .
C7 C 0.08730(9) 0.8324(3) 0.52096(9) 0.0509(4) Uani 1 1 d . . . . .
C8 C 0.12478(12) 0.8414(4) 0.58642(10) 0.0779(7) Uani 1 1 d . . . . .
H8A H 0.102238 0.926203 0.605873 0.117 Uiso 1 1 calc R U . . .
H8B H 0.171001 0.880668 0.591325 0.117 Uiso 1 1 calc R U . . .
H8C H 0.125129 0.723117 0.604032 0.117 Uiso 1 1 calc R U . . .
C9 C -0.07306(10) 0.6544(3) 0.52256(9) 0.0519(5) Uani 1 1 d . . . . .
C10 C -0.10264(9) 0.6101(3) 0.57162(8) 0.0480(4) Uani 1 1 d . . . . .
C11 C -0.16850(9) 0.5589(2) 0.56824(8) 0.0466(4) Uani 1 1 d . . . . .
C12 C -0.22810(10) 0.5189(3) 0.51571(9) 0.0580(5) Uani 1 1 d . . . . .
H12A H -0.252997 0.417098 0.524717 0.087 Uiso 1 1 calc R U . . .
H12B H -0.212234 0.490555 0.481621 0.087 Uiso 1 1 calc R U . . .
H12C H -0.257561 0.623413 0.506853 0.087 Uiso 1 1 calc R U . . .
C13 C -0.22141(9) 0.5069(2) 0.65369(8) 0.0466(4) Uani 1 1 d . . . . .
C14 C -0.28706(9) 0.5689(3) 0.62847(9) 0.0563(5) Uani 1 1 d . . . . .
H14 H -0.297984 0.632300 0.592378 0.068 Uiso 1 1 calc R U . . .
C15 C -0.33675(10) 0.5359(3) 0.65739(11) 0.0658(6) Uani 1 1 d . . . . .
H15 H -0.381453 0.575041 0.640188 0.079 Uiso 1 1 calc R U . . .
C16 C -0.32030(11) 0.4458(3) 0.71119(11) 0.0650(6) Uani 1 1 d . . . . .
H16 H -0.353582 0.426215 0.730834 0.078 Uiso 1 1 calc R U . . .
C17 C -0.25458(11) 0.3844(3) 0.73618(10) 0.0611(5) Uani 1 1 d . . . . .
H17 H -0.243494 0.323191 0.772692 0.073 Uiso 1 1 calc R U . . .
C18 C -0.20502(10) 0.4134(3) 0.70715(9) 0.0554(5) Uani 1 1 d . . . . .
H18 H -0.160779 0.369865 0.723658 0.066 Uiso 1 1 calc R U . . .
C19 C 0.49738(9) 0.2062(3) 0.61744(10) 0.0540(5) Uani 1 1 d . . . . .
C20 C 0.42966(10) 0.2652(3) 0.59025(10) 0.0621(5) Uani 1 1 d . . . . .
C21 C 0.38566(11) 0.2931(3) 0.62507(12) 0.0749(7) Uani 1 1 d . . . . .
H21 H 0.340885 0.329834 0.606804 0.090 Uiso 1 1 calc R U . . .
C22 C 0.40661(12) 0.2679(3) 0.68561(12) 0.0724(6) Uani 1 1 d . . . . .
H22 H 0.376246 0.288004 0.708201 0.087 Uiso 1 1 calc R U . . .
C23 C 0.47271(11) 0.2125(3) 0.71350(11) 0.0678(6) Uani 1 1 d . . . . .
H23 H 0.487254 0.195850 0.754838 0.081 Uiso 1 1 calc R U . . .
C24 C 0.51682(10) 0.1823(3) 0.67939(10) 0.0607(5) Uani 1 1 d . . . . .
H24 H 0.561273 0.144453 0.698396 0.073 Uiso 1 1 calc R U . . .
C25 C 0.54578(10) 0.1731(3) 0.58201(10) 0.0573(5) Uani 1 1 d . . . . .
C26 C 0.61401(10) 0.0825(3) 0.60817(11) 0.0732(6) Uani 1 1 d . . . . .
H26A H 0.617815 -0.021000 0.584101 0.110 Uiso 1 1 calc R U . . .
H26B H 0.617676 0.043331 0.648354 0.110 Uiso 1 1 calc R U . . .
H26C H 0.650059 0.167180 0.608726 0.110 Uiso 1 1 calc R U . . .
C27 C 0.53785(10) 0.2418(3) 0.43069(10) 0.0608(5) Uani 1 1 d . . . . .
C28 C 0.58545(10) 0.2273(3) 0.39434(9) 0.0567(5) Uani 1 1 d . . . . .
C29 C 0.57247(9) 0.2507(3) 0.33380(9) 0.0540(5) Uani 1 1 d . . . . .
C30 C 0.50873(10) 0.3001(3) 0.28653(10) 0.0689(6) Uani 1 1 d . . . . .
H30A H 0.520297 0.367360 0.255371 0.103 Uiso 1 1 calc R U . . .
H30B H 0.480210 0.373509 0.303775 0.103 Uiso 1 1 calc R U . . .
H30C H 0.484577 0.191345 0.269959 0.103 Uiso 1 1 calc R U . . .
C31 C 0.65374(10) 0.2345(3) 0.26991(10) 0.0561(5) Uani 1 1 d . . . . .
C32 C 0.61490(11) 0.1478(3) 0.21909(10) 0.0640(5) Uani 1 1 d . . . . .
H32 H 0.575629 0.084315 0.219738 0.077 Uiso 1 1 calc R U . . .
C33 C 0.63476(13) 0.1562(3) 0.16747(11) 0.0741(6) Uani 1 1 d . . . . .
H33 H 0.608371 0.099877 0.132765 0.089 Uiso 1 1 calc R U . . .
C34 C 0.69322(15) 0.2471(4) 0.16680(13) 0.0838(8) Uani 1 1 d . . . . .
H34 H 0.706720 0.250872 0.131821 0.101 Uiso 1 1 calc R U . . .
C35 C 0.73196(14) 0.3326(4) 0.21768(15) 0.0876(8) Uani 1 1 d . . . . .
H35 H 0.771589 0.394283 0.216972 0.105 Uiso 1 1 calc R U . . .
C36 C 0.71239(11) 0.3275(3) 0.27001(12) 0.0734(6) Uani 1 1 d . . . . .
H36 H 0.738326 0.385813 0.304504 0.088 Uiso 1 1 calc R U . . .
N1 N 0.02520(8) 0.7749(2) 0.50145(7) 0.0536(4) Uani 1 1 d . . . . .
N2 N -0.00829(8) 0.7204(2) 0.54201(7) 0.0564(4) Uani 1 1 d . . . . .
H2 H 0.011791 0.728044 0.579840 0.068 Uiso 1 1 calc R U . . .
N3 N -0.06542(8) 0.6244(3) 0.63013(7) 0.0591(4) Uani 1 1 d . . . . .
N4 N -0.10436(8) 0.5859(3) 0.66399(7) 0.0599(4) Uani 1 1 d . . . . .
N5 N -0.16782(7) 0.5458(2) 0.62651(7) 0.0476(4) Uani 1 1 d . . . . .
N6 N 0.52485(9) 0.2239(2) 0.52699(9) 0.0629(5) Uani 1 1 d . . . . .
N7 N 0.56550(9) 0.2020(3) 0.48976(8) 0.0663(5) Uani 1 1 d . . . . .
H7 H 0.607043 0.164449 0.503194 0.080 Uiso 1 1 calc R U . . .
N8 N 0.65296(8) 0.1891(3) 0.41904(8) 0.0667(5) Uani 1 1 d . . . . .
N9 N 0.68330(8) 0.1874(3) 0.37689(8) 0.0685(5) Uani 1 1 d . . . . .
N10 N 0.63434(8) 0.2248(2) 0.32432(8) 0.0570(4) Uani 1 1 d . . . . .
O1 O 0.01960(8) 0.8355(3) 0.39170(7) 0.0796(5) Uani 1 1 d . . . . .
H1 H 0.005693 0.795392 0.419006 0.119 Uiso 1 1 calc R U . . .
O2 O -0.10394(7) 0.6361(2) 0.46992(6) 0.0719(4) Uani 1 1 d . . . . .
O3 O 0.40414(8) 0.2961(3) 0.53053(8) 0.0874(5) Uani 1 1 d . . . . .
H3A H 0.435081 0.288670 0.514508 0.131 Uiso 1 1 calc R U . . .
O4 O 0.47790(8) 0.2840(3) 0.41023(8) 0.0838(5) Uani 1 1 d . . . . .

loop_
_atom_site_aniso_label
_atom_site_aniso_U_11
_atom_site_aniso_U_22
_atom_site_aniso_U_33
_atom_site_aniso_U_23
_atom_site_aniso_U_13
_atom_site_aniso_U_12
C1 0.0483(10) 0.0439(10) 0.0562(12) -0.0001(8) 0.0179(9) 0.0054(8)
C2 0.0543(11) 0.0595(12) 0.0577(13) -0.0041(10) 0.0191(10) -0.0039(9)
C3 0.0750(14) 0.0801(15) 0.0559(14) -0.0037(11) 0.0253(11) -0.0084(12)
C4 0.0735(14) 0.0677(14) 0.0796(17) 0.0057(12) 0.0437(13) -0.0014(11)
C5 0.0506(11) 0.0625(13) 0.0848(17) 0.0056(11) 0.0270(11) 0.0021(9)
C6 0.0506(10) 0.0583(12) 0.0649(14) 0.0049(10) 0.0151(10) 0.0055(9)
C7 0.0517(10) 0.0488(10) 0.0532(11) 0.0003(9) 0.0165(9) 0.0052(8)
C8 0.0683(14) 0.1063(19) 0.0574(14) -0.0036(13) 0.0152(11) -0.0165(13)
C9 0.0526(10) 0.0581(11) 0.0475(12) 0.0002(9) 0.0181(9) 0.0034(9)
C10 0.0478(10) 0.0545(11) 0.0412(10) 0.0007(8) 0.0117(8) 0.0019(8)
C11 0.0500(10) 0.0466(10) 0.0418(10) 0.0011(8) 0.0106(8) 0.0048(8)
C12 0.0568(11) 0.0648(12) 0.0482(12) -0.0076(9) 0.0080(9) -0.0012(10)
C13 0.0467(9) 0.0467(10) 0.0481(11) 0.0002(8) 0.0165(8) 0.0002(8)
C14 0.0524(11) 0.0585(12) 0.0557(12) 0.0037(9) 0.0117(9) 0.0035(9)
C15 0.0451(10) 0.0734(14) 0.0778(16) -0.0039(12) 0.0160(10) 0.0011(10)
C16 0.0592(12) 0.0667(13) 0.0785(16) -0.0063(12) 0.0347(11) -0.0095(10)
C17 0.0744(13) 0.0540(12) 0.0621(14) 0.0076(10) 0.0312(11) -0.0001(10)
C18 0.0565(11) 0.0567(11) 0.0544(12) 0.0069(9) 0.0181(9) 0.0099(9)
C19 0.0493(10) 0.0486(10) 0.0620(13) 0.0019(9) 0.0122(9) -0.0018(8)
C20 0.0552(12) 0.0653(13) 0.0631(14) 0.0060(10) 0.0121(10) 0.0053(10)
C21 0.0546(12) 0.0854(17) 0.0848(18) 0.0106(13) 0.0199(12) 0.0100(11)
C22 0.0669(14) 0.0810(16) 0.0754(17) 0.0055(13) 0.0299(12) -0.0019(12)
C23 0.0657(13) 0.0702(14) 0.0675(15) 0.0061(11) 0.0188(11) -0.0109(11)
C24 0.0530(11) 0.0578(12) 0.0664(14) 0.0052(10) 0.0093(10) -0.0048(9)
C25 0.0516(11) 0.0538(11) 0.0622(14) -0.0035(10) 0.0090(10) -0.0027(9)
C26 0.0576(12) 0.0823(15) 0.0746(16) -0.0027(12) 0.0106(11) 0.0106(11)
C27 0.0520(11) 0.0615(12) 0.0648(14) -0.0006(10) 0.0099(10) 0.0023(9)
C28 0.0483(10) 0.0595(12) 0.0568(13) -0.0013(9) 0.0061(9) 0.0010(9)
C29 0.0443(10) 0.0518(11) 0.0601(13) -0.0021(9) 0.0054(9) -0.0004(8)
C30 0.0541(11) 0.0740(14) 0.0700(15) 0.0108(11) 0.0038(10) 0.0088(10)
C31 0.0512(11) 0.0569(12) 0.0568(13) 0.0034(9) 0.0101(9) 0.0029(9)
C32 0.0611(12) 0.0708(14) 0.0564(13) 0.0076(11) 0.0106(10) -0.0024(10)
C33 0.0820(16) 0.0822(16) 0.0559(14) 0.0089(12) 0.0158(12) 0.0086(13)
C34 0.0981(19) 0.0814(17) 0.0815(19) 0.0208(15) 0.0413(16) 0.0197(15)
C35 0.0786(16) 0.0746(17) 0.124(3) 0.0128(16) 0.0519(17) -0.0023(13)
C36 0.0614(13) 0.0667(14) 0.0917(18) -0.0050(13) 0.0215(12) -0.0057(11)
N1 0.0515(9) 0.0607(10) 0.0529(10) 0.0030(8) 0.0215(8) 0.0027(7)
N2 0.0533(9) 0.0716(11) 0.0464(9) 0.0010(8) 0.0178(8) -0.0027(8)
N3 0.0481(9) 0.0831(12) 0.0462(10) 0.0038(8) 0.0135(7) -0.0067(8)
N4 0.0449(8) 0.0884(12) 0.0435(9) 0.0059(8) 0.0078(7) -0.0057(8)
N5 0.0433(8) 0.0562(9) 0.0419(9) 0.0037(7) 0.0097(6) 0.0005(7)
N6 0.0560(10) 0.0685(11) 0.0642(12) 0.0007(9) 0.0172(9) 0.0044(8)
N7 0.0551(10) 0.0809(13) 0.0617(12) 0.0015(9) 0.0147(9) 0.0086(9)
N8 0.0486(9) 0.0905(13) 0.0543(11) -0.0021(9) 0.0039(8) 0.0035(9)
N9 0.0465(9) 0.0960(14) 0.0552(11) -0.0013(10) 0.0016(8) 0.0028(9)
N10 0.0453(8) 0.0650(10) 0.0539(10) -0.0021(8) 0.0032(7) -0.0004(7)
O1 0.0620(9) 0.1190(14) 0.0558(9) -0.0021(9) 0.0133(7) -0.0238(9)
O2 0.0692(9) 0.1035(12) 0.0443(9) -0.0028(8) 0.0182(7) -0.0105(8)
O3 0.0609(9) 0.1275(15) 0.0698(11) 0.0186(11) 0.0120(8) 0.0265(10)
O4 0.0572(9) 0.1108(14) 0.0799(12) 0.0125(10) 0.0138(8) 0.0211(9)

loop_
_atom_type_symbol
_atom_type_description
_atom_type_scat_dispersion_real
_atom_type_scat_dispersion_imag
_atom_type_scat_source
C C 0.0033 0.0016 'International Tables Vol C Tables 4.2.6.8 and 6.1.1.4'
H H 0.0000 0.0000 'International Tables Vol C Tables 4.2.6.8 and 6.1.1.4'
N N 0.0061 0.0033 'International Tables Vol C Tables 4.2.6.8 and 6.1.1.4'
O O 0.0106 0.0060 'International Tables Vol C Tables 4.2.6.8 and 6.1.1.4'

loop_
_geom_angle_atom_site_label_1
_geom_angle_atom_site_label_2
_geom_angle_atom_site_label_3
_geom_angle
_geom_angle_site_symmetry_1
_geom_angle_site_symmetry_3
C6 C1 C2 116.84(18) . .
C6 C1 C7 120.96(18) . .
C2 C1 C7 122.20(17) . .
O1 C2 C3 116.87(19) . .
O1 C2 C1 123.02(18) . .
C3 C2 C1 120.11(19) . .
C4 C3 C2 120.8(2) . .
C4 C3 H3 119.6 . .
C2 C3 H3 119.6 . .
C3 C4 C5 120.1(2) . .
C3 C4 H4 120.0 . .
C5 C4 H4 120.0 . .
C6 C5 C4 119.5(2) . .
C6 C5 H5 120.2 . .
C4 C5 H5 120.2 . .
C5 C6 C1 122.6(2) . .
C5 C6 H6 118.7 . .
C1 C6 H6 118.7 . .
N1 C7 C1 116.32(18) . .
N1 C7 C8 122.56(18) . .
C1 C7 C8 121.11(17) . .
C7 C8 H8A 109.5 . .
C7 C8 H8B 109.5 . .
H8A C8 H8B 109.5 . .
C7 C8 H8C 109.5 . .
H8A C8 H8C 109.5 . .
H8B C8 H8C 109.5 . .
O2 C9 N2 123.49(18) . .
O2 C9 C10 123.27(18) . .
N2 C9 C10 113.24(17) . .
N3 C10 C11 109.64(16) . .
N3 C10 C9 121.61(16) . .
C11 C10 C9 128.69(17) . .
N5 C11 C10 103.28(15) . .
N5 C11 C12 125.59(16) . .
C10 C11 C12 131.10(18) . .
C11 C12 H12A 109.5 . .
C11 C12 H12B 109.5 . .
H12A C12 H12B 109.5 . .
C11 C12 H12C 109.5 . .
H12A C12 H12C 109.5 . .
H12B C12 H12C 109.5 . .
C14 C13 C18 120.48(17) . .
C14 C13 N5 120.97(17) . .
C18 C13 N5 118.48(16) . .
C13 C14 C15 119.38(19) . .
C13 C14 H14 120.3 . .
C15 C14 H14 120.3 . .
C16 C15 C14 120.28(19) . .
C16 C15 H15 119.9 . .
C14 C15 H15 119.9 . .
C15 C16 C17 120.04(19) . .
C15 C16 H16 120.0 . .
C17 C16 H16 120.0 . .
C16 C17 C18 120.1(2) . .
C16 C17 H17 119.9 . .
C18 C17 H17 119.9 . .
C13 C18 C17 119.67(18) . .
C13 C18 H18 120.2 . .
C17 C18 H18 120.2 . .
C24 C19 C20 117.16(19) . .
C24 C19 C25 121.25(18) . .
C20 C19 C25 121.59(19) . .
O3 C20 C21 116.79(19) . .
O3 C20 C19 123.5(2) . .
C21 C20 C19 119.8(2) . .
C22 C21 C20 121.3(2) . .
C22 C21 H21 119.3 . .
C20 C21 H21 119.3 . .
C21 C22 C23 120.2(2) . .
C21 C22 H22 119.9 . .
C23 C22 H22 119.9 . .
C24 C23 C22 119.2(2) . .
C24 C23 H23 120.4 . .
C22 C23 H23 120.4 . .
C23 C24 C19 122.4(2) . .
C23 C24 H24 118.8 . .
C19 C24 H24 118.8 . .
N6 C25 C19 115.08(18) . .
N6 C25 C26 122.6(2) . .
C19 C25 C26 122.33(19) . .
C25 C26 H26A 109.5 . .
C25 C26 H26B 109.5 . .
H26A C26 H26B 109.5 . .
C25 C26 H26C 109.5 . .
H26A C26 H26C 109.5 . .
H26B C26 H26C 109.5 . .
O4 C27 N7 122.1(2) . .
O4 C27 C28 123.3(2) . .
N7 C27 C28 114.60(18) . .
N8 C28 C29 109.70(18) . .
N8 C28 C27 121.91(19) . .
C29 C28 C27 128.38(18) . .
N10 C29 C28 103.50(17) . .
N10 C29 C30 124.9(2) . .
C28 C29 C30 131.60(19) . .
C29 C30 H30A 109.5 . .
C29 C30 H30B 109.5 . .
H30A C30 H30B 109.5 . .
C29 C30 H30C 109.5 . .
H30A C30 H30C 109.5 . .
H30B C30 H30C 109.5 . .
C36 C31 C32 121.2(2) . .
C36 C31 N10 118.8(2) . .
C32 C31 N10 120.02(18) . .
C33 C32 C31 119.3(2) . .
C33 C32 H32 120.4 . .
C31 C32 H32 120.4 . .
C34 C33 C32 120.3(2) . .
C34 C33 H33 119.8 . .
C32 C33 H33 119.8 . .
C33 C34 C35 120.1(3) . .
C33 C34 H34 119.9 . .
C35 C34 H34 119.9 . .
C34 C35 C36 120.4(2) . .
C34 C35 H35 119.8 . .
C36 C35 H35 119.8 . .
C31 C36 C35 118.6(2) . .
C31 C36 H36 120.7 . .
C35 C36 H36 120.7 . .
C7 N1 N2 118.98(17) . .
C9 N2 N1 120.11(16) . .
C9 N2 H2 119.9 . .
N1 N2 H2 119.9 . .
N4 N3 C10 109.08(15) . .
N3 N4 N5 106.86(14) . .
C11 N5 N4 111.14(14) . .
C11 N5 C13 131.37(15) . .
N4 N5 C13 117.42(15) . .
C25 N6 N7 120.50(17) . .
C27 N7 N6 117.56(17) . .
C27 N7 H7 121.2 . .
N6 N7 H7 121.2 . .
N9 N8 C28 108.91(17) . .
N8 N9 N10 106.86(16) . .
C29 N10 N9 111.03(17) . .
C29 N10 C31 129.90(17) . .
N9 N10 C31 119.07(16) . .
C2 O1 H1 109.5 . .
C20 O3 H3A 109.5 . .

loop_
_geom_bond_atom_site_label_1
_geom_bond_atom_site_label_2
_geom_bond_distance
_geom_bond_site_symmetry_2
C1 C6 1.399(3) .
C1 C2 1.406(3) .
C1 C7 1.472(3) .
C2 O1 1.351(2) .
C2 C3 1.390(3) .
C3 C4 1.369(3) .
C3 H3 0.9300 .
C4 C5 1.375(3) .
C4 H4 0.9300 .
C5 C6 1.367(3) .
C5 H5 0.9300 .
C6 H6 0.9300 .
C7 N1 1.288(2) .
C7 C8 1.498(3) .
C8 H8A 0.9600 .
C8 H8B 0.9600 .
C8 H8C 0.9600 .
C9 O2 1.214(2) .
C9 N2 1.357(2) .
C9 C10 1.470(3) .
C10 N3 1.360(2) .
C10 C11 1.374(2) .
C11 N5 1.354(2) .
C11 C12 1.486(3) .
C12 H12A 0.9600 .
C12 H12B 0.9600 .
C12 H12C 0.9600 .
C13 C14 1.376(3) .
C13 C18 1.376(3) .
C13 N5 1.437(2) .
C14 C15 1.387(3) .
C14 H14 0.9300 .
C15 C16 1.370(3) .
C15 H15 0.9300 .
C16 C17 1.375(3) .
C16 H16 0.9300 .
C17 C18 1.381(3) .
C17 H17 0.9300 .
C18 H18 0.9300 .
C19 C24 1.392(3) .
C19 C20 1.412(3) .
C19 C25 1.473(3) .
C20 O3 1.356(3) .
C20 C21 1.383(3) .
C21 C22 1.362(3) .
C21 H21 0.9300 .
C22 C23 1.379(3) .
C22 H22 0.9300 .
C23 C24 1.375(3) .
C23 H23 0.9300 .
C24 H24 0.9300 .
C25 N6 1.284(3) .
C25 C26 1.505(3) .
C26 H26A 0.9600 .
C26 H26B 0.9600 .
C26 H26C 0.9600 .
C27 O4 1.218(2) .
C27 N7 1.360(3) .
C27 C28 1.460(3) .
C28 N8 1.360(2) .
C28 C29 1.367(3) .
C29 N10 1.353(2) .
C29 C30 1.488(3) .
C30 H30A 0.9600 .
C30 H30B 0.9600 .
C30 H30C 0.9600 .
C31 C36 1.376(3) .
C31 C32 1.377(3) .
C31 N10 1.430(3) .
C32 C33 1.373(3) .
C32 H32 0.9300 .
C33 C34 1.369(4) .
C33 H33 0.9300 .
C34 C35 1.374(4) .
C34 H34 0.9300 .
C35 C36 1.384(4) .
C35 H35 0.9300 .
C36 H36 0.9300 .
N1 N2 1.371(2) .
N2 H2 0.8600 .
N3 N4 1.298(2) .
N4 N5 1.370(2) .
N6 N7 1.367(2) .
N7 H7 0.8600 .
N8 N9 1.299(2) .
N9 N10 1.368(2) .
O1 H1 0.8200 .
O3 H3A 0.8200 .

loop_
_geom_hbond_atom_site_label_D
_geom_hbond_atom_site_label_H
_geom_hbond_atom_site_label_A
_geom_hbond_distance_DH
_geom_hbond_distance_HA
_geom_hbond_distance_DA
_geom_hbond_angle_DHA
_geom_hbond_site_symmetry_A
_geom_hbond_publ_flag
O1 H1 N1 0.82 1.85 2.561(2) 144.3 . yes
O3 H3A N6 0.82 1.83 2.540(2) 143.8 . yes
